data_2220503
loop_
_publ_author_name
'Idris, Azila'
'Afiffin, Azhar'
'Abdullah, Zanariah'
'Ng, Seik Weng'

_publ_section_title
;
 Phenyl pyrazin-2-yl ether
;
_journal_coeditor_code HB2867
_journal_issue 1
_journal_name_full 'Acta Crystallographica Section E'
_journal_page_first o7
_journal_paper_doi 10.1107/S1600536808040099
_journal_volume 65
_journal_year 2009
_chemical_formula_iupac 'C10 H8 N2 O'
_chemical_formula_moiety 'C10 H8 N2 O'
_chemical_formula_sum 'C10 H8 N2 O'
_chemical_formula_weight 172.18
_chemical_name_systematic
;
Phenyl pyrazin-2-yl ether
;
_space_group_IT_number 14
_symmetry_cell_setting monoclinic
_symmetry_space_group_name_Hall '-P 2ybc'
_symmetry_space_group_name_H-M 'P 1 21/c 1'
_atom_sites_solution_hydrogens geom
_atom_sites_solution_primary direct
_atom_sites_solution_secondary difmap
_audit_creation_method SHELXL-97
_cell_angle_alpha 90.00
_cell_angle_beta 94.382(3)
_cell_angle_gamma 90.00
_cell_formula_units_Z 4
_cell_length_a 5.7040(10)
_cell_length_b 8.557(2)
_cell_length_c 17.595(4)
_cell_measurement_reflns_used 739
_cell_measurement_temperature 100(2)
_cell_measurement_theta_max 26.1
_cell_measurement_theta_min 3.3
_cell_volume 856.3(3)
_computing_cell_refinement 'SAINT (Bruker, 2007)'
_computing_data_collection 'APEX2 (Bruker, 2007)'
_computing_data_reduction 'SAINT (Bruker, 2007)'
_computing_molecular_graphics 'X-SEED (Barbour, 2001)'
_computing_publication_material 'publCIF (Westrip, 2008)'
_computing_structure_refinement 'SHELXL97 (Sheldrick, 2008)'
_computing_structure_solution 'SHELXS97 (Sheldrick, 2008)'
_diffrn_ambient_temperature 100(2)
_diffrn_measured_fraction_theta_full 0.989
_diffrn_measured_fraction_theta_max 0.989
_diffrn_measurement_device_type 'Bruker SMART APEX'
_diffrn_measurement_method \w
_diffrn_radiation_monochromator graphite
_diffrn_radiation_source 'fine-focus sealed tube'
_diffrn_radiation_type MoK\a
_diffrn_radiation_wavelength 0.71073
_diffrn_reflns_av_R_equivalents 0.0423
_diffrn_reflns_av_sigmaI/netI 0.0627
_diffrn_reflns_limit_h_max 7
_diffrn_reflns_limit_h_min -6
_diffrn_reflns_limit_k_max 10
_diffrn_reflns_limit_k_min -11
_diffrn_reflns_limit_l_max 21
_diffrn_reflns_limit_l_min -22
_diffrn_reflns_number 4641
_diffrn_reflns_theta_full 27.49
_diffrn_reflns_theta_max 27.49
_diffrn_reflns_theta_min 2.32
_diffrn_standards_decay_% 0
_diffrn_standards_interval_count 0
_diffrn_standards_interval_time 0
_diffrn_standards_number 0
_exptl_absorpt_coefficient_mu 0.090
_exptl_absorpt_correction_type none
_exptl_crystal_colour Colorless
_exptl_crystal_density_diffrn 1.335
_exptl_crystal_density_method 'not measured'
_exptl_crystal_description 'Irregular block'
_exptl_crystal_F_000 360
_exptl_crystal_size_max 0.20
_exptl_crystal_size_mid 0.15
_exptl_crystal_size_min 0.10
_refine_diff_density_max 0.199
_refine_diff_density_min -0.272
_refine_ls_extinction_method none
_refine_ls_goodness_of_fit_ref 0.972
_refine_ls_hydrogen_treatment constr
_refine_ls_matrix_type full
_refine_ls_number_parameters 118
_refine_ls_number_reflns 1950
_refine_ls_number_restraints 0
_refine_ls_restrained_S_all 0.972
_refine_ls_R_factor_all 0.0910
_refine_ls_R_factor_gt 0.0462
_refine_ls_shift/su_max 0.001
_refine_ls_shift/su_mean 0.001
_refine_ls_structure_factor_coef Fsqd
_refine_ls_weighting_details 'calc w=1/[\s^2^(Fo^2^)+(0.0572P)^2^] where P=(Fo^2^+2Fc^2^)/3'
_refine_ls_weighting_scheme calc
_refine_ls_wR_factor_gt 0.0983
_refine_ls_wR_factor_ref 0.1187
_reflns_number_gt 1207
_reflns_number_total 1950
_reflns_threshold_expression I>2\s(I)
_cod_data_source_file hb2867.cif
_cod_data_source_block I
_cod_depositor_comments
;
The following automatic conversions were performed:
'_symmetry_cell_setting' value 'Monoclinic' changed to 'monoclinic'
according to '/home/saulius/struct/CIF-dictionaries/cif_core.dic'
dictionary named 'cif_core.dic' version 2.4.1 from
2010-06-29.

'_exptl_absorpt_correction_type' value 'None' changed to
'none' according to '/home/saulius/struct/CIF-dictionaries/cif_core.dic'
dictionary named 'cif_core.dic' version 2.4.1 from 2010-06-29.

Automatic conversion script
Id: cif_fix_enum 1527 2010-12-29 10:47:43Z saulius 

The following automatic conversions were performed:

'_symmetry_cell_setting' value 'Monoclinic' changed to 'monoclinic'
according to /home/saulius/struct/CIF-dictionaries/cif_core.dic
dictionary named 'cif_core.dic' version 2.4.1 from
2010-06-29.

'_exptl_absorpt_correction_type' value 'None' changed to
'none' according to
/home/saulius/struct/CIF-dictionaries/cif_core.dic dictionary named
'cif_core.dic' version 2.4.1 from 2010-06-29.

Automatic conversion script
Id: cif_fix_values 1715 2011-07-08 13:25:40Z adriana 
;
_cod_original_cell_volume 856.4(3)
_cod_original_sg_symbol_H-M 'P 21/c'
_cod_database_code 2220503
_cod_database_fobs_code 2220503

loop_
_symmetry_equiv_pos_as_xyz
'x, y, z'
'-x, y+1/2, -z+1/2'
'-x, -y, -z'
'x, -y-1/2, z-1/2'

loop_
_atom_site_type_symbol
_atom_site_label
_atom_site_fract_x
_atom_site_fract_y
_atom_site_fract_z
_atom_site_U_iso_or_equiv
_atom_site_adp_type
_atom_site_calc_flag
_atom_site_refinement_flags
_atom_site_occupancy
_atom_site_disorder_assembly
_atom_site_disorder_group
O O1 0.0900(2) 0.70888(14) 0.45704(7) 0.0301(3) Uani d . 1 . .
N N1 0.4770(3) 0.56153(17) 0.60955(8) 0.0281(4) Uani d . 1 . .
N N2 0.4352(3) 0.81790(16) 0.51088(8) 0.0252(4) Uani d . 1 . .
C C1 0.0879(3) 0.8138(2) 0.39557(9) 0.0244(4) Uani d . 1 . .
C C2 -0.1015(3) 0.9128(2) 0.38509(10) 0.0288(4) Uani d . 1 . .
H H2 -0.2208 0.9130 0.4199 0.035 Uiso calc R 1 . .
C C3 -0.1150(3) 1.0127(2) 0.32238(10) 0.0320(5) Uani d . 1 . .
H H3 -0.2447 1.0819 0.3140 0.038 Uiso calc R 1 . .
C C4 0.0604(3) 1.0112(2) 0.27248(10) 0.0309(5) Uani d . 1 . .
H H4 0.0520 1.0803 0.2301 0.037 Uiso calc R 1 . .
C C5 0.2481(3) 0.9097(2) 0.28386(10) 0.0298(5) Uani d . 1 . .
H H5 0.3672 0.9086 0.2489 0.036 Uiso calc R 1 . .
C C6 0.2641(3) 0.8093(2) 0.34580(9) 0.0266(4) Uani d . 1 . .
H H6 0.3927 0.7393 0.3539 0.032 Uiso calc R 1 . .
C C7 0.2816(3) 0.70451(19) 0.50838(9) 0.0225(4) Uani d . 1 . .
C C8 0.2987(3) 0.5762(2) 0.55764(10) 0.0279(4) Uani d . 1 . .
H H8 0.1799 0.4981 0.5537 0.033 Uiso calc R 1 . .
C C9 0.6367(3) 0.6767(2) 0.61232(10) 0.0275(4) Uani d . 1 . .
H H9 0.7686 0.6707 0.6486 0.033 Uiso calc R 1 . .
C C10 0.6149(3) 0.8027(2) 0.56430(9) 0.0274(4) Uani d . 1 . .
H H10 0.7311 0.8823 0.5690 0.033 Uiso calc R 1 . .

loop_
_atom_site_aniso_label
_atom_site_aniso_U_11
_atom_site_aniso_U_22
_atom_site_aniso_U_33
_atom_site_aniso_U_12
_atom_site_aniso_U_13
_atom_site_aniso_U_23
O1 0.0285(7) 0.0309(8) 0.0299(7) -0.0092(6) -0.0033(5) 0.0105(6)
N1 0.0356(9) 0.0253(8) 0.0237(8) -0.0023(7) 0.0037(7) 0.0021(7)
N2 0.0304(9) 0.0229(8) 0.0222(8) -0.0055(6) 0.0020(6) 0.0000(7)
C1 0.0279(10) 0.0230(10) 0.0215(9) -0.0088(8) -0.0028(7) 0.0039(8)
C2 0.0233(10) 0.0323(11) 0.0307(10) -0.0049(8) 0.0021(7) 0.0031(9)
C3 0.0267(11) 0.0321(11) 0.0362(10) -0.0007(8) -0.0041(8) 0.0044(9)
C4 0.0338(11) 0.0344(11) 0.0237(9) -0.0062(9) -0.0037(8) 0.0068(9)
C5 0.0316(11) 0.0368(11) 0.0209(9) -0.0056(9) 0.0011(8) -0.0027(9)
C6 0.0280(10) 0.0256(10) 0.0255(9) -0.0014(8) -0.0020(8) -0.0032(8)
C7 0.0253(10) 0.0224(10) 0.0203(8) -0.0029(7) 0.0043(7) -0.0007(8)
C8 0.0319(11) 0.0246(10) 0.0274(10) -0.0060(8) 0.0048(8) 0.0015(8)
C9 0.0315(11) 0.0287(10) 0.0219(9) -0.0001(8) -0.0011(7) 0.0005(8)
C10 0.0295(10) 0.0287(11) 0.0238(9) -0.0076(8) 0.0003(7) -0.0011(9)

loop_
_atom_type_symbol
_atom_type_description
_atom_type_scat_dispersion_real
_atom_type_scat_dispersion_imag
_atom_type_scat_source
C C 0.0033 0.0016 'International Tables Vol C Tables 4.2.6.8 and 6.1.1.4'
H H 0.0000 0.0000 'International Tables Vol C Tables 4.2.6.8 and 6.1.1.4'
N N 0.0061 0.0033 'International Tables Vol C Tables 4.2.6.8 and 6.1.1.4'
O O 0.0106 0.0060 'International Tables Vol C Tables 4.2.6.8 and 6.1.1.4'

loop_
_geom_angle_atom_site_label_1
_geom_angle_atom_site_label_2
_geom_angle_atom_site_label_3
_geom_angle_site_symmetry_1
_geom_angle_site_symmetry_3
_geom_angle
_geom_angle_publ_flag
C7 O1 C1 . . 119.11(13) ?
C8 N1 C9 . . 116.18(15) ?
C7 N2 C10 . . 115.21(15) ?
C2 C1 C6 . . 122.28(16) ?
C2 C1 O1 . . 117.23(15) ?
C6 C1 O1 . . 120.38(16) ?
C1 C2 C3 . . 118.68(17) ?
C1 C2 H2 . . 120.7 ?
C3 C2 H2 . . 120.7 ?
C4 C3 C2 . . 119.90(18) ?
C4 C3 H3 . . 120.0 ?
C2 C3 H3 . . 120.0 ?
C3 C4 C5 . . 120.36(17) ?
C3 C4 H4 . . 119.8 ?
C5 C4 H4 . . 119.8 ?
C4 C5 C6 . . 120.49(17) ?
C4 C5 H5 . . 119.8 ?
C6 C5 H5 . . 119.8 ?
C1 C6 C5 . . 118.29(17) ?
C1 C6 H6 . . 120.9 ?
C5 C6 H6 . . 120.9 ?
N2 C7 O1 . . 120.23(15) ?
N2 C7 C8 . . 123.24(16) ?
O1 C7 C8 . . 116.52(15) ?
N1 C8 C7 . . 121.13(16) ?
N1 C8 H8 . . 119.4 ?
C7 C8 H8 . . 119.4 ?
N1 C9 C10 . . 121.80(16) ?
N1 C9 H9 . . 119.1 ?
C10 C9 H9 . . 119.1 ?
N2 C10 C9 . . 122.43(17) ?
N2 C10 H10 . . 118.8 ?
C9 C10 H10 . . 118.8 ?

loop_
_geom_bond_atom_site_label_1
_geom_bond_atom_site_label_2
_geom_bond_site_symmetry_2
_geom_bond_distance
_geom_bond_publ_flag
O1 C7 . 1.364(2) ?
O1 C1 . 1.4050(19) ?
N1 C8 . 1.320(2) ?
N1 C9 . 1.340(2) ?
N2 C7 . 1.306(2) ?
N2 C10 . 1.343(2) ?
C1 C2 . 1.374(3) ?
C1 C6 . 1.383(2) ?
C2 C3 . 1.394(2) ?
C2 H2 . 0.9500 ?
C3 C4 . 1.381(3) ?
C3 H3 . 0.9500 ?
C4 C5 . 1.382(3) ?
C4 H4 . 0.9500 ?
C5 C6 . 1.385(2) ?
C5 H5 . 0.9500 ?
C6 H6 . 0.9500 ?
C7 C8 . 1.398(2) ?
C8 H8 . 0.9500 ?
C9 C10 . 1.370(2) ?
C9 H9 . 0.9500 ?
C10 H10 . 0.9500 ?

loop_
_geom_torsion_atom_site_label_1
_geom_torsion_atom_site_label_2
_geom_torsion_atom_site_label_3
_geom_torsion_atom_site_label_4
_geom_torsion_site_symmetry_1
_geom_torsion_site_symmetry_2
_geom_torsion_site_symmetry_3
_geom_torsion_site_symmetry_4
_geom_torsion
_geom_torsion_publ_flag
C7 O1 C1 C2 . . . . -126.78(17) ?
C7 O1 C1 C6 . . . . 56.9(2) ?
C6 C1 C2 C3 . . . . -0.5(3) ?
O1 C1 C2 C3 . . . . -176.75(15) ?
C1 C2 C3 C4 . . . . -0.2(3) ?
C2 C3 C4 C5 . . . . 0.8(3) ?
C3 C4 C5 C6 . . . . -0.7(3) ?
C2 C1 C6 C5 . . . . 0.6(3) ?
O1 C1 C6 C5 . . . . 176.75(14) ?
C4 C5 C6 C1 . . . . 0.0(3) ?
C10 N2 C7 O1 . . . . 179.05(14) ?
C10 N2 C7 C8 . . . . 0.5(2) ?
C1 O1 C7 N2 . . . . 15.5(2) ?
C1 O1 C7 C8 . . . . -165.92(14) ?
C9 N1 C8 C7 . . . . 0.6(2) ?
N2 C7 C8 N1 . . . . -1.1(3) ?
O1 C7 C8 N1 . . . . -179.72(15) ?
C8 N1 C9 C10 . . . . 0.4(3) ?
C7 N2 C10 C9 . . . . 0.5(2) ?
N1 C9 C10 N2 . . . . -1.0(3) ?

loop_
_cod_related_entry_id
_cod_related_entry_database
_cod_related_entry_code
1 ChemSpider 413629
